data_2207705
loop_
_publ_author_name
'Deng, Zhao-Peng'
'Gao, Shan'
'Huo, Li-Hua'
'Zhao, Jing-Gui'

_publ_section_title
<i>catena</i>-Poly[[(1,10-phenanthroline-\k^2^<i>N</i>,<i>N</i>')zinc(II)]-\m-3-carboxylatophenoxyacetato-\k^2^<i>O</i>,<i>O</i>':\k^2^<i>O</i>'',<i>O</i>''']
_journal_coeditor_code XU6077
_journal_issue 12
_journal_name_full 'Acta Crystallographica Section E'
_journal_page_first m2520
_journal_page_last m2522
_journal_paper_doi 10.1107/S1600536805035750
_journal_volume 61
_journal_year 2005
_chemical_formula_iupac '[Zn (C9 H6 O5) (C8 H12 N2)]'
_chemical_formula_moiety 'C21 H14 N2 O5 Zn'
_chemical_formula_sum 'C21 H14 N2 O5 Zn'
_chemical_formula_weight 439.73
_chemical_name_systematic
;
catena-Poly[[(1,10-phenanthroline-\k^2^N,N')zinc(II)]-\m-3-
carboxylatophenoxyacetato-\k^2^O,O':\k^2^O'',O''']
;
_space_group_IT_number 14
_symmetry_cell_setting monoclinic
_symmetry_space_group_name_Hall '-P 2yn'
_symmetry_space_group_name_H-M 'P 1 21/n 1'
_atom_sites_solution_hydrogens geom
_atom_sites_solution_primary direct
_atom_sites_solution_secondary difmap
_cell_angle_alpha 90.00
_cell_angle_beta 94.60(3)
_cell_angle_gamma 90.00
_cell_formula_units_Z 4
_cell_length_a 7.6164(15)
_cell_length_b 15.542(3)
_cell_length_c 15.186(3)
_cell_measurement_reflns_used 15325
_cell_measurement_temperature 295(2)
_cell_measurement_theta_max 27.47
_cell_measurement_theta_min 2.99
_cell_volume 1791.8(6)
_computing_cell_refinement RAPID-AUTO
_computing_data_collection 'RAPID-AUTO (Rigaku, 1998)'
_computing_data_reduction 'CrystalStructure (Rigaku/MSC, 2002)'
_computing_molecular_graphics 'ORTEPII (Johnson, 1976)'
_computing_publication_material SHELXL97
_computing_structure_refinement 'SHELXL97 (Sheldrick, 1997)'
_computing_structure_solution 'SHELXS97 (Sheldrick, 1997)'
_diffrn_ambient_temperature 295(2)
_diffrn_detector_area_resol_mean 10.000
_diffrn_measured_fraction_theta_full 0.99
_diffrn_measured_fraction_theta_max 0.99
_diffrn_measurement_device_type 'Rigaku R-AXIS RAPID'
_diffrn_measurement_method \w
_diffrn_radiation_monochromator graphite
_diffrn_radiation_source 'fine-focus sealed tube'
_diffrn_radiation_type MoK\a
_diffrn_radiation_wavelength 0.71073
_diffrn_reflns_av_R_equivalents 0.030
_diffrn_reflns_av_sigmaI/netI 0.025
_diffrn_reflns_limit_h_max 9
_diffrn_reflns_limit_h_min -9
_diffrn_reflns_limit_k_max 20
_diffrn_reflns_limit_k_min -20
_diffrn_reflns_limit_l_max 19
_diffrn_reflns_limit_l_min -19
_diffrn_reflns_number 17147
_diffrn_reflns_theta_full 27.5
_diffrn_reflns_theta_max 27.5
_diffrn_reflns_theta_min 3.0
_diffrn_standards_decay_% 0
_diffrn_standards_interval_count 0
_diffrn_standards_interval_time 0
_diffrn_standards_number 0
_exptl_absorpt_coefficient_mu 1.409
_exptl_absorpt_correction_T_max 0.775
_exptl_absorpt_correction_T_min 0.624
_exptl_absorpt_correction_type multi-scan
_exptl_absorpt_process_details '(ABSCOR; Higashi, 1995)'
_exptl_crystal_colour Colorless
_exptl_crystal_density_diffrn 1.630
_exptl_crystal_density_method 'not measured'
_exptl_crystal_description Prism
_exptl_crystal_F_000 896
_exptl_crystal_size_max 0.37
_exptl_crystal_size_mid 0.24
_exptl_crystal_size_min 0.19
_refine_diff_density_max 0.33
_refine_diff_density_min -0.19
_refine_ls_extinction_method none
_refine_ls_goodness_of_fit_ref 1.034
_refine_ls_hydrogen_treatment constr
_refine_ls_matrix_type full
_refine_ls_number_parameters 262
_refine_ls_number_reflns 4085
_refine_ls_number_restraints 0
_refine_ls_restrained_S_all 1.034
_refine_ls_R_factor_all 0.046
_refine_ls_R_factor_gt 0.034
_refine_ls_shift/su_max 0.001
_refine_ls_shift/su_mean 0.000
_refine_ls_structure_factor_coef Fsqd
_refine_ls_weighting_details 'calc w = 1/[\s^2^(Fo^2^)+(0.0468P)^2^+0.3474P] where P = (Fo^2^+2Fc^2^)/3'
_refine_ls_weighting_scheme calc
_refine_ls_wR_factor_gt 0.082
_refine_ls_wR_factor_ref 0.088
_reflns_number_gt 3241
_reflns_number_total 4085
_reflns_threshold_expression I>2\s(I)
_cod_data_source_file xu6077.cif
_cod_data_source_block I
_cod_original_sg_symbol_H-M 'P 21/n'
_cod_database_code 2207705
_cod_database_fobs_code 2207705

loop_
_symmetry_equiv_pos_as_xyz
'x, y, z'
'-x+1/2, y+1/2, -z+1/2'
'-x, -y, -z'
'x-1/2, -y-1/2, z-1/2'

loop_
_atom_site_label
_atom_site_fract_x
_atom_site_fract_y
_atom_site_fract_z
_atom_site_U_iso_or_equiv
_atom_site_adp_type
_atom_site_calc_flag
_atom_site_refinement_flags
_atom_site_occupancy
_atom_site_type_symbol
Zn1 0.72774(3) 0.167873(15) 0.660579(15) 0.04261(10) Uani d . 1 Zn
O1 0.7047(2) 0.32590(10) 0.66007(12) 0.0569(4) Uani d . 1 O
O2 0.4961(2) 0.22907(9) 0.64081(11) 0.0511(4) Uani d . 1 O
O3 0.3637(2) 0.60832(10) 0.59409(12) 0.0644(5) Uani d . 1 O
O4 0.5511(2) 0.66050(11) 0.75065(11) 0.0628(5) Uani d . 1 O
O5 0.7980(3) 0.63536(15) 0.69337(13) 0.0806(6) Uani d . 1 O
N1 0.8197(2) 0.17276(10) 0.53422(11) 0.0389(4) Uani d . 1 N
N2 0.6913(2) 0.03875(11) 0.62042(11) 0.0403(4) Uani d . 1 N
C1 0.8804(3) 0.23990(14) 0.49221(15) 0.0492(5) Uani d . 1 C
C2 0.9360(3) 0.23427(16) 0.40784(16) 0.0579(6) Uani d . 1 C
C3 0.9261(3) 0.15744(17) 0.36500(15) 0.0549(6) Uani d . 1 C
C4 0.8588(3) 0.08464(14) 0.40578(13) 0.0430(5) Uani d . 1 C
C5 0.8403(3) 0.00179(16) 0.36500(15) 0.0519(5) Uani d . 1 C
C6 0.7742(3) -0.06482(15) 0.40754(15) 0.0516(5) Uani d . 1 C
C7 0.7216(3) -0.05586(13) 0.49553(15) 0.0437(5) Uani d . 1 C
C8 0.6546(3) -0.12345(15) 0.54405(18) 0.0555(6) Uani d . 1 C
C9 0.6115(3) -0.10942(15) 0.62797(18) 0.0581(6) Uani d . 1 C
C10 0.6306(3) -0.02705(15) 0.66462(15) 0.0501(5) Uani d . 1 C
C11 0.7384(2) 0.02465(12) 0.53764(13) 0.0363(4) Uani d . 1 C
C12 0.8075(2) 0.09603(12) 0.49157(12) 0.0355(4) Uani d . 1 C
C13 0.5474(3) 0.30644(13) 0.64579(13) 0.0410(4) Uani d . 1 C
C14 0.4079(3) 0.37551(12) 0.63429(12) 0.0373(4) Uani d . 1 C
C15 0.2313(3) 0.35438(15) 0.63704(16) 0.0480(5) Uani d . 1 C
C16 0.1055(3) 0.41841(16) 0.62768(18) 0.0602(6) Uani d . 1 C
C17 0.1536(3) 0.50241(16) 0.61370(17) 0.0598(6) Uani d . 1 C
C18 0.3307(3) 0.52352(13) 0.61017(14) 0.0466(5) Uani d . 1 C
C19 0.4584(3) 0.46022(13) 0.62220(13) 0.0400(4) Uani d . 1 C
C20 0.5407(4) 0.63428(16) 0.59473(15) 0.0620(7) Uani d . 1 C
C21 0.6348(4) 0.64308(14) 0.68622(15) 0.0531(6) Uani d . 1 C
H1 0.8858 0.2930 0.5206 0.059 Uiso calc R 1 H
H2 0.9797 0.2826 0.3808 0.070 Uiso calc R 1 H
H3 0.9640 0.1530 0.3085 0.066 Uiso calc R 1 H
H5 0.8747 -0.0059 0.3081 0.062 Uiso calc R 1 H
H6 0.7622 -0.1179 0.3794 0.062 Uiso calc R 1 H
H8 0.6398 -0.1778 0.5189 0.067 Uiso calc R 1 H
H9 0.5694 -0.1543 0.6609 0.070 Uiso calc R 1 H
H10 0.5997 -0.0181 0.7219 0.060 Uiso calc R 1 H
H15 0.1980 0.2975 0.6451 0.058 Uiso calc R 1 H
H16 -0.0127 0.4047 0.6308 0.072 Uiso calc R 1 H
H17 0.0679 0.5450 0.6066 0.072 Uiso calc R 1 H
H19 0.5771 0.4744 0.6222 0.048 Uiso calc R 1 H
H20A 0.5452 0.6892 0.5647 0.074 Uiso calc R 1 H
H20B 0.6037 0.5928 0.5615 0.074 Uiso calc R 1 H

loop_
_atom_site_aniso_label
_atom_site_aniso_U_11
_atom_site_aniso_U_22
_atom_site_aniso_U_33
_atom_site_aniso_U_12
_atom_site_aniso_U_13
_atom_site_aniso_U_23
Zn1 0.05203(16) 0.04205(15) 0.03411(14) 0.00620(11) 0.00573(10) -0.00054(10)
O1 0.0465(9) 0.0530(10) 0.0702(12) 0.0057(7) -0.0011(8) -0.0108(8)
O2 0.0593(9) 0.0323(7) 0.0626(10) 0.0038(7) 0.0097(8) -0.0003(7)
O3 0.0846(12) 0.0353(8) 0.0684(11) -0.0007(8) -0.0242(9) 0.0044(7)
O4 0.0806(12) 0.0638(11) 0.0429(9) 0.0033(9) -0.0024(9) -0.0043(8)
O5 0.0769(13) 0.1049(16) 0.0601(12) -0.0351(12) 0.0070(10) 0.0136(11)
N1 0.0455(9) 0.0360(8) 0.0354(8) 0.0007(7) 0.0056(7) 0.0011(7)
N2 0.0412(9) 0.0391(9) 0.0409(9) 0.0018(7) 0.0055(7) 0.0048(7)
C1 0.0579(13) 0.0411(12) 0.0495(12) -0.0029(10) 0.0092(10) 0.0048(9)
C2 0.0668(15) 0.0567(15) 0.0521(14) -0.0076(12) 0.0159(12) 0.0136(11)
C3 0.0554(13) 0.0740(17) 0.0368(11) -0.0017(12) 0.0130(10) 0.0064(11)
C4 0.0381(10) 0.0555(13) 0.0357(10) 0.0025(9) 0.0045(8) -0.0028(9)
C5 0.0471(11) 0.0667(15) 0.0420(11) 0.0039(11) 0.0043(9) -0.0178(11)
C6 0.0489(12) 0.0505(13) 0.0545(13) 0.0048(10) -0.0010(10) -0.0189(11)
C7 0.0367(10) 0.0387(10) 0.0548(13) 0.0025(8) -0.0014(9) -0.0033(9)
C8 0.0542(13) 0.0394(12) 0.0720(16) -0.0014(10) -0.0002(12) -0.0012(11)
C9 0.0579(13) 0.0439(13) 0.0721(17) -0.0077(11) 0.0024(12) 0.0162(12)
C10 0.0529(12) 0.0499(13) 0.0483(12) 0.0019(10) 0.0086(10) 0.0107(10)
C11 0.0305(9) 0.0384(10) 0.0396(10) 0.0036(7) 0.0002(8) -0.0007(8)
C12 0.0315(9) 0.0408(10) 0.0341(9) 0.0032(8) 0.0019(8) 0.0002(8)
C13 0.0532(12) 0.0408(11) 0.0294(9) 0.0053(9) 0.0061(9) -0.0054(8)
C14 0.0453(10) 0.0358(10) 0.0305(9) 0.0016(8) 0.0016(8) -0.0052(8)
C15 0.0491(12) 0.0403(11) 0.0547(13) -0.0041(9) 0.0045(10) -0.0082(9)
C16 0.0419(11) 0.0574(14) 0.0807(17) -0.0005(11) 0.0003(12) -0.0196(13)
C17 0.0526(13) 0.0495(13) 0.0742(17) 0.0131(11) -0.0141(12) -0.0132(12)
C18 0.0623(13) 0.0344(10) 0.0407(11) 0.0009(10) -0.0114(10) -0.0048(8)
C19 0.0461(11) 0.0396(10) 0.0338(10) -0.0032(9) 0.0001(8) -0.0031(8)
C20 0.105(2) 0.0408(12) 0.0390(12) -0.0176(13) -0.0043(13) 0.0074(10)
C21 0.0768(17) 0.0392(11) 0.0423(12) -0.0216(11) -0.0018(12) 0.0079(9)

loop_
_atom_type_symbol
_atom_type_description
_atom_type_scat_dispersion_real
_atom_type_scat_dispersion_imag
_atom_type_scat_source
C C 0.0033 0.0016 'International Tables Vol C Tables 4.2.6.8 and 6.1.1.4'
H H 0.0000 0.0000 'International Tables Vol C Tables 4.2.6.8 and 6.1.1.4'
N N 0.0061 0.0033 'International Tables Vol C Tables 4.2.6.8 and 6.1.1.4'
O O 0.0106 0.0060 'International Tables Vol C Tables 4.2.6.8 and 6.1.1.4'
Zn Zn 0.2839 1.4301 'International Tables Vol C Tables 4.2.6.8 and 6.1.1.4'

loop_
_geom_angle_atom_site_label_1
_geom_angle_atom_site_label_2
_geom_angle_atom_site_label_3
_geom_angle_site_symmetry_1
_geom_angle_site_symmetry_3
_geom_angle
_geom_angle_publ_flag
O2 Zn1 O1 . . 57.64(5) ?
O2 Zn1 O4 . 2_646 141.46(7) ?
O2 Zn1 O5 . 2_646 96.12(7) ?
O2 Zn1 N1 . . 101.55(7) ?
O2 Zn1 N2 . . 108.32(6) ?
O4 Zn1 O1 2_646 . 96.38(6) ?
O4 Zn1 O5 2_646 2_646 59.23(8) ?
O4 Zn1 N1 2_646 . 106.46(7) ?
O4 Zn1 N2 2_646 . 102.50(7) ?
O5 Zn1 O1 2_646 . 102.17(7) ?
N1 Zn1 O1 . . 89.43(6) ?
N1 Zn1 O5 . 2_646 162.17(7) ?
N1 Zn1 N2 . . 79.38(6) ?
N2 Zn1 O1 . . 160.12(6) ?
N2 Zn1 O5 . 2_646 92.89(7) ?
O1 Zn1 C13 . . 28.48(6) no
O1 Zn1 C21 . 2_646 100.42(6) no
O1 C13 C14 . . 120.57(19) no
O1 C13 O2 . . 122.2(2) no
O1 C13 Zn1 . . 71.62(12) no
O2 Zn1 C13 . . 29.16(6) no
O2 Zn1 C21 . 2_646 120.62(8) no
O2 C13 C14 . . 117.22(19) no
O2 C13 Zn1 . . 50.58(10) no
O3 C18 C17 . . 115.2(2) no
O3 C18 C19 . . 124.8(2) no
O3 C20 C21 . . 114.5(2) no
O3 C20 H20A . . 108.6 no
O3 C20 H20B . . 108.6 no
O4 Zn1 C13 2_646 . 120.43(7) no
O4 Zn1 C21 2_646 2_646 29.58(8) no
O4 C21 Zn1 . 2_656 55.68(12) no
O4 C21 O5 . . 121.7(2) no
O4 C21 C20 . . 120.5(3) no
O5 Zn1 C13 2_646 . 100.57(7) no
O5 Zn1 C21 2_646 2_646 29.66(8) no
O5 C21 Zn1 . 2_656 66.02(14) no
O5 C21 C20 . . 117.8(2) no
N1 Zn1 C13 . . 96.07(6) no
N1 Zn1 C21 . 2_646 135.31(8) no
N1 C1 C2 . . 122.7(2) no
N1 C1 H1 . . 118.6 no
N1 C12 C11 . . 117.43(17) no
N1 C12 C4 . . 122.78(18) no
N2 Zn1 C13 . . 136.01(7) no
N2 Zn1 C21 . 2_646 99.08(7) no
N2 C10 C9 . . 122.3(2) no
N2 C10 H10 . . 118.9 no
N2 C11 C12 . . 117.60(17) no
N2 C11 C7 . . 123.07(18) no
C1 N1 Zn1 . . 128.62(14) no
C1 N1 C12 . . 118.38(18) no
C1 C2 H2 . . 120.4 no
C2 C1 H1 . . 118.6 no
C2 C3 C4 . . 120.3(2) no
C2 C3 H3 . . 119.9 no
C3 C2 C1 . . 119.3(2) no
C3 C2 H2 . . 120.4 no
C3 C4 C5 . . 124.1(2) no
C4 C12 C11 . . 119.78(18) no
C4 C3 H3 . . 119.9 no
C4 C5 H5 . . 119.5 no
C5 C6 C7 . . 121.3(2) no
C5 C6 H6 . . 119.4 no
C6 C5 C4 . . 121.0(2) no
C6 C5 H5 . . 119.5 no
C7 C6 H6 . . 119.4 no
C7 C8 H8 . . 120.1 no
C7 C11 C12 . . 119.33(18) no
C8 C7 C11 . . 116.8(2) no
C8 C7 C6 . . 123.9(2) no
C8 C9 C10 . . 119.6(2) no
C8 C9 H9 . . 120.2 no
C9 C8 C7 . . 119.9(2) no
C9 C8 H8 . . 120.1 no
C9 C10 H10 . . 118.9 no
C10 N2 Zn1 . . 129.07(15) no
C10 N2 C11 . . 118.33(18) no
C10 C9 H9 . . 120.2 no
C11 N2 Zn1 . . 112.60(12) no
C11 C7 C6 . . 119.26(19) no
C12 N1 Zn1 . . 112.96(12) no
C12 C4 C3 . . 116.5(2) no
C12 C4 C5 . . 119.4(2) no
C13 O1 Zn1 . . 79.90(12) no
C13 O2 Zn1 . . 100.26(13) no
C14 C13 Zn1 . . 167.80(15) no
C14 C15 H15 . . 120.3 no
C14 C19 H19 . . 120.3 no
C15 C14 C13 . . 120.18(19) no
C15 C16 H16 . . 119.7 no
C16 C15 C14 . . 119.5(2) no
C16 C15 H15 . . 120.3 no
C16 C17 C18 . . 120.0(2) no
C16 C17 H17 . . 120.0 no
C17 C16 C15 . . 120.6(2) no
C17 C16 H16 . . 119.7 no
C18 O3 C20 . . 117.73(19) no
C18 C17 H17 . . 120.0 no
C18 C19 C14 . . 119.44(19) no
C18 C19 H19 . . 120.3 no
C19 C14 C13 . . 119.28(18) no
C19 C14 C15 . . 120.54(19) no
C19 C18 C17 . . 120.0(2) no
C20 C21 Zn1 . 2_656 175.1(2) no
C21 Zn1 C13 2_646 . 113.16(7) no
C21 O4 Zn1 . 2_656 94.74(16) no
C21 O5 Zn1 . 2_656 84.32(16) no
C21 C20 H20A . . 108.6 no
C21 C20 H20B . . 108.6 no
H20A C20 H20B . . 107.6 no

loop_
_geom_bond_atom_site_label_1
_geom_bond_atom_site_label_2
_geom_bond_site_symmetry_2
_geom_bond_distance
_geom_bond_publ_flag
Zn1 O1 . 2.4622(17) yes
Zn1 O2 . 2.0053(16) yes
Zn1 O4 2_646 2.0745(19) yes
Zn1 O5 2_646 2.298(2) yes
Zn1 N1 . 2.0962(18) yes
Zn1 N2 . 2.1093(17) yes
O1 C13 . 1.237(3) ?
O2 C13 . 1.265(2) ?
O4 C21 . 1.240(3) ?
O5 C21 . 1.245(3) ?
Zn1 C13 . 2.554(2) no
Zn1 C21 2_646 2.503(2) no
O3 C18 . 1.367(3) no
O3 C20 . 1.406(3) no
O4 Zn1 2_656 2.0745(18) no
O5 Zn1 2_656 2.298(2) no
N1 C1 . 1.325(3) no
N2 C10 . 1.326(3) no
N2 C11 . 1.352(3) no
N1 C12 . 1.357(2) no
C1 C2 . 1.384(3) no
C1 H1 . 0.9300 no
C2 C3 . 1.359(3) no
C2 H2 . 0.9300 no
C3 C4 . 1.406(3) no
C3 H3 . 0.9300 no
C4 C5 . 1.431(3) no
C4 C12 . 1.401(3) no
C5 C6 . 1.340(3) no
C5 H5 . 0.9300 no
C6 C7 . 1.432(3) no
C6 H6 . 0.9300 no
C7 C8 . 1.403(3) no
C7 C11 . 1.406(3) no
C8 C9 . 1.359(4) no
C8 H8 . 0.9300 no
C9 C10 . 1.399(3) no
C9 H9 . 0.9300 no
C10 H10 . 0.9300 no
C11 C12 . 1.434(3) no
C13 C14 . 1.511(3) no
C14 C19 . 1.388(3) no
C14 C15 . 1.388(3) no
C15 C16 . 1.381(3) no
C15 H15 . 0.9300 no
C16 C17 . 1.377(3) no
C16 H16 . 0.9300 no
C17 C18 . 1.393(3) no
C17 H17 . 0.9300 no
C18 C19 . 1.386(3) no
C19 H19 . 0.9300 no
C20 C21 . 1.518(3) no
C20 H20A . 0.9700 no
C20 H20B . 0.9700 no
C21 Zn1 2_656 2.503(2) no

loop_
_geom_torsion_atom_site_label_1
_geom_torsion_atom_site_label_2
_geom_torsion_atom_site_label_3
_geom_torsion_atom_site_label_4
_geom_torsion_site_symmetry_1
_geom_torsion
_geom_torsion_publ_flag
O2 Zn1 O1 C13 . -0.20(12) no
O4 Zn1 O1 C13 2_646 -149.61(13) no
N1 Zn1 O1 C13 . 103.89(13) no
N2 Zn1 O1 C13 . 48.6(2) no
O5 Zn1 O1 C13 2_646 -89.77(13) no
C21 Zn1 O1 C13 2_646 -119.98(14) no
O4 Zn1 O2 C13 2_646 54.44(17) no
N1 Zn1 O2 C13 . -81.67(13) no
N2 Zn1 O2 C13 . -164.17(12) no
O5 Zn1 O2 C13 2_646 100.73(14) no
O1 Zn1 O2 C13 . 0.19(12) no
C21 Zn1 O2 C13 2_646 82.94(15) no
O2 Zn1 N1 C1 . 72.21(19) no
O4 Zn1 N1 C1 2_646 -81.02(19) no
N2 Zn1 N1 C1 . 179.0(2) no
O5 Zn1 N1 C1 2_646 -115.6(3) no
O1 Zn1 N1 C1 . 15.47(19) no
C21 Zn1 N1 C1 2_646 -88.8(2) no
C13 Zn1 N1 C1 . 43.21(19) no
O2 Zn1 N1 C12 . -105.55(13) no
O4 Zn1 N1 C12 2_646 101.22(14) no
N2 Zn1 N1 C12 . 1.19(13) no
O5 Zn1 N1 C12 2_646 66.6(3) no
O1 Zn1 N1 C12 . -162.29(13) no
C21 Zn1 N1 C12 2_646 93.40(16) no
C13 Zn1 N1 C12 . -134.55(14) no
O2 Zn1 N2 C10 . -82.61(19) no
O4 Zn1 N2 C10 2_646 73.92(19) no
N1 Zn1 N2 C10 . 178.62(19) no
O5 Zn1 N2 C10 2_646 14.82(19) no
O1 Zn1 N2 C10 . -124.7(2) no
C21 Zn1 N2 C10 2_646 44.00(19) no
C13 Zn1 N2 C10 . -93.64(19) no
O2 Zn1 N2 C11 . 97.36(13) no
O4 Zn1 N2 C11 2_646 -106.11(13) no
N1 Zn1 N2 C11 . -1.41(12) no
O5 Zn1 N2 C11 2_646 -165.21(13) no
O1 Zn1 N2 C11 . 55.3(2) no
C21 Zn1 N2 C11 2_646 -136.03(14) no
C13 Zn1 N2 C11 . 86.33(15) no
C12 N1 C1 C2 . -1.8(3) no
Zn1 N1 C1 C2 . -179.44(17) no
N1 C1 C2 C3 . 1.1(4) no
C1 C2 C3 C4 . 0.5(4) no
C2 C3 C4 C12 . -1.1(3) no
C2 C3 C4 C5 . 178.7(2) no
C12 C4 C5 C6 . 0.2(3) no
C3 C4 C5 C6 . -179.6(2) no
C4 C5 C6 C7 . -0.7(3) no
C5 C6 C7 C8 . -178.8(2) no
C5 C6 C7 C11 . 0.6(3) no
C11 C7 C8 C9 . -0.7(3) no
C6 C7 C8 C9 . 178.6(2) no
C7 C8 C9 C10 . 1.4(3) no
C11 N2 C10 C9 . -1.0(3) no
Zn1 N2 C10 C9 . 178.96(16) no
C8 C9 C10 N2 . -0.5(4) no
C10 N2 C11 C7 . 1.7(3) no
Zn1 N2 C11 C7 . -178.27(14) no
C10 N2 C11 C12 . -178.60(17) no
Zn1 N2 C11 C12 . 1.4(2) no
C8 C7 C11 N2 . -0.8(3) no
C6 C7 C11 N2 . 179.77(18) no
C8 C7 C11 C12 . 179.47(18) no
C6 C7 C11 C12 . 0.1(3) no
C1 N1 C12 C4 . 1.0(3) no
Zn1 N1 C12 C4 . 179.02(14) no
C1 N1 C12 C11 . -178.83(18) no
Zn1 N1 C12 C11 . -0.8(2) no
C3 C4 C12 N1 . 0.4(3) no
C5 C4 C12 N1 . -179.41(18) no
C3 C4 C12 C11 . -179.73(18) no
C5 C4 C12 C11 . 0.4(3) no
N2 C11 C12 N1 . -0.4(2) no
C7 C11 C12 N1 . 179.28(16) no
N2 C11 C12 C4 . 179.73(16) no
C7 C11 C12 C4 . -0.6(3) no
Zn1 O1 C13 O2 . 0.31(19) no
Zn1 O1 C13 C14 . 179.78(18) no
Zn1 O2 C13 O1 . -0.4(2) no
Zn1 O2 C13 C14 . -179.86(14) no
O2 Zn1 C13 O1 . 179.7(2) no
O4 Zn1 C13 O1 2_646 35.67(15) no
N1 Zn1 C13 O1 . -77.47(13) no
N2 Zn1 C13 O1 . -158.45(12) no
O5 Zn1 C13 O1 2_646 96.07(13) no
C21 Zn1 C13 O1 2_646 67.92(15) no
O4 Zn1 C13 O2 2_646 -143.99(13) no
N1 Zn1 C13 O2 . 102.87(14) no
N2 Zn1 C13 O2 . 21.90(17) no
O5 Zn1 C13 O2 2_646 -83.59(14) no
O1 Zn1 C13 O2 . -179.7(2) no
C21 Zn1 C13 O2 2_646 -111.74(14) no
O2 Zn1 C13 C14 . 0.6(6) no
O4 Zn1 C13 C14 2_646 -143.4(6) no
N1 Zn1 C13 C14 . 103.4(6) no
N2 Zn1 C13 C14 . 22.5(7) no
O5 Zn1 C13 C14 2_646 -83.0(6) no
C21 Zn1 C13 C14 2_646 -111.2(6) no
O1 C13 C14 C19 . 12.8(3) no
O2 C13 C14 C19 . -167.70(18) no
Zn1 C13 C14 C19 . -168.2(5) no
O1 C13 C14 C15 . -166.3(2) no
O2 C13 C14 C15 . 13.2(3) no
Zn1 C13 C14 C15 . 12.7(7) no
C19 C14 C15 C16 . 0.0(3) no
C13 C14 C15 C16 . 179.1(2) no
C14 C15 C16 C17 . 1.5(4) no
C15 C16 C17 C18 . -0.9(4) no
C20 O3 C18 C19 . -3.8(3) no
C20 O3 C18 C17 . 176.5(2) no
C16 C17 C18 O3 . 178.6(2) no
C16 C17 C18 C19 . -1.1(4) no
O3 C18 C19 C14 . -177.19(19) no
C17 C18 C19 C14 . 2.5(3) no
C15 C14 C19 C18 . -1.9(3) no
C13 C14 C19 C18 . 178.94(17) no
C18 O3 C20 C21 . -76.4(3) no
Zn1 O4 C21 O5 2_656 0.9(2) no
Zn1 O4 C21 C20 2_656 -176.41(18) no
Zn1 O5 C21 O4 2_656 -0.8(2) no
Zn1 O5 C21 C20 2_656 176.56(18) no
O3 C20 C21 O4 . -27.6(3) no
O3 C20 C21 O5 . 155.0(2) no
